data_7128919
loop_
_publ_author_name
'Fan, Junjie'
'Fu, Chunling'
'Wu, Xiaoyan'
'Ma, Shengming'

_publ_section_title
;
 Rh-Catalyzed cyclization of 2,3-allenoic acids in the presence of
 2,3-allenols.
;
_journal_issue 80
_journal_name_full 'Chemical communications (Cambridge, England)'
_journal_page_first 10411
_journal_page_last 10414
_journal_paper_doi 10.1039/d1cc04367f
_journal_volume 57
_journal_year 2021
_chemical_formula_moiety 'C18 H20 O3'
_chemical_formula_sum 'C18 H20 O3'
_chemical_formula_weight 284.34
_space_group_crystal_system monoclinic
_space_group_IT_number 14
_space_group_name_Hall '-P 2ybc'
_space_group_name_H-M_alt 'P 1 21/c 1'
_atom_sites_solution_hydrogens geom
_atom_sites_solution_primary dual
_audit_creation_date 2019-10-31
_audit_creation_method
;
Olex2 1.2
(compiled 2018.05.29 svn.r3508 for OlexSys, GUI svn.r5506)
;
_audit_update_record
;
2020-05-23 deposited with the CCDC.	2021-09-01 downloaded from the CCDC.
;
_cell_angle_alpha 90
_cell_angle_beta 94.1300(10)
_cell_angle_gamma 90
_cell_formula_units_Z 4
_cell_length_a 13.1699(4)
_cell_length_b 6.7473(2)
_cell_length_c 16.9652(6)
_cell_measurement_reflns_used 5652
_cell_measurement_temperature 170(2)
_cell_measurement_theta_max 27.09
_cell_measurement_theta_min 2.41
_cell_volume 1503.63(8)
_computing_cell_refinement 'SAINT V8.38A (?, 2016)'
_computing_data_reduction 'SAINT V8.38A (?, 2016)'
_computing_molecular_graphics 'Olex2 (Dolomanov et al., 2009)'
_computing_publication_material 'Olex2 (Dolomanov et al., 2009)'
_computing_structure_refinement 'ShelXL (Sheldrick, 2015)'
_computing_structure_solution 'ShelXT (Sheldrick, 2015)'
_diffrn_ambient_temperature 170.0
_diffrn_measured_fraction_theta_full 0.999
_diffrn_measured_fraction_theta_max 0.999
_diffrn_measurement_device_type 'Bruker APEX-II CCD'
_diffrn_measurement_method '\f and \w scans'
_diffrn_radiation_type MoK\a
_diffrn_radiation_wavelength 0.71073
_diffrn_reflns_av_R_equivalents 0.0303
_diffrn_reflns_av_unetI/netI 0.0263
_diffrn_reflns_Laue_measured_fraction_full 0.999
_diffrn_reflns_Laue_measured_fraction_max 0.999
_diffrn_reflns_limit_h_max 16
_diffrn_reflns_limit_h_min -16
_diffrn_reflns_limit_k_max 8
_diffrn_reflns_limit_k_min -7
_diffrn_reflns_limit_l_max 21
_diffrn_reflns_limit_l_min -21
_diffrn_reflns_number 12779
_diffrn_reflns_point_group_measured_fraction_full 0.999
_diffrn_reflns_point_group_measured_fraction_max 0.999
_diffrn_reflns_theta_full 25.242
_diffrn_reflns_theta_max 27.105
_diffrn_reflns_theta_min 2.407
_diffrn_standards_number 0
_exptl_absorpt_coefficient_mu 0.084
_exptl_absorpt_correction_T_max 0.7455
_exptl_absorpt_correction_T_min 0.6799
_exptl_absorpt_correction_type multi-scan
_exptl_absorpt_process_details
;
SADABS-2016/2 (Bruker,2016/2) was used for absorption correction.
wR2(int) was 0.1823 before and 0.0443 after correction.
The Ratio of minimum to maximum transmission is 0.9120.
The \l/2 correction factor is Not present.
;
_exptl_crystal_colour yellow
_exptl_crystal_colour_primary yellow
_exptl_crystal_density_diffrn 1.256
_exptl_crystal_description needle
_exptl_crystal_F_000 608
_exptl_crystal_size_max 0.3
_exptl_crystal_size_mid 0.12
_exptl_crystal_size_min 0.1
_refine_diff_density_max 0.212
_refine_diff_density_min -0.162
_refine_diff_density_rms 0.037
_refine_ls_extinction_method none
_refine_ls_goodness_of_fit_ref 1.025
_refine_ls_hydrogen_treatment constr
_refine_ls_matrix_type full
_refine_ls_number_parameters 193
_refine_ls_number_reflns 3318
_refine_ls_number_restraints 0
_refine_ls_restrained_S_all 1.025
_refine_ls_R_factor_all 0.0475
_refine_ls_R_factor_gt 0.0387
_refine_ls_shift/su_max 0.001
_refine_ls_shift/su_mean 0.000
_refine_ls_structure_factor_coef Fsqd
_refine_ls_weighting_details 'w=1/[\s^2^(Fo^2^)+(0.0504P)^2^+0.4536P] where P=(Fo^2^+2Fc^2^)/3'
_refine_ls_weighting_scheme calc
_refine_ls_wR_factor_gt 0.0990
_refine_ls_wR_factor_ref 0.1060
_reflns_Friedel_coverage 0.000
_reflns_number_gt 2795
_reflns_number_total 3318
_reflns_threshold_expression 'I > 2\s(I)'
_cod_data_source_file d1cc04367f2.cif
_cod_data_source_block 191031_fjj_2_073_0m
_cod_depositor_comments 'Adding full bibliography for 7128919.cif.'
_cod_database_code 7128919
_shelx_shelxl_version_number 2016/6
_shelx_space_group_comment
;
The symmetry employed for this shelxl refinement is uniquely defined
by the following loop, which should always be used as a source of
symmetry information in preference to the above space-group names.
They are only intended as comments.
;
_shelx_estimated_absorpt_t_max 0.992
_shelx_estimated_absorpt_t_min 0.975
_olex2_refinement_description
;
1. Fixed Uiso
 At 1.2 times of:
  All C(H) groups, All C(H,H) groups
 At 1.5 times of:
  All C(H,H,H) groups
2.a Secondary CH2 refined with riding coordinates:
 C11(H11A,H11B), C14(H14A,H14B), C15(H15A,H15B)
2.b Aromatic/amide H refined with riding coordinates:
 C1(H1), C2(H2), C4(H4), C5(H5), C8(H8)
2.c Idealised Me refined as rotating group:
 C16(H16A,H16B,H16C), C17(H17A,H17B,H17C), C18(H18A,H18B,H18C)
;
_olex2_submission_special_instructions 'No special instructions were received'

loop_
_space_group_symop_operation_xyz
'x, y, z'
'-x, y+1/2, -z+1/2'
'-x, -y, -z'
'x, -y-1/2, z-1/2'

loop_
_atom_site_label
_atom_site_type_symbol
_atom_site_fract_x
_atom_site_fract_y
_atom_site_fract_z
_atom_site_U_iso_or_equiv
_atom_site_adp_type
_atom_site_occupancy
_atom_site_site_symmetry_order
_atom_site_calc_flag
_atom_site_refinement_flags_posn
_atom_site_refinement_flags_adp
_atom_site_refinement_flags_occupancy
_atom_site_disorder_assembly
_atom_site_disorder_group
O1 O 0.39611(7) 0.59833(15) 0.65427(6) 0.0399(3) Uani 1 1 d . . . . .
O2 O 0.05531(6) 0.05426(14) 0.81229(5) 0.0316(2) Uani 1 1 d . . . . .
O3 O 0.11076(7) -0.24045(15) 0.85838(6) 0.0404(2) Uani 1 1 d . . . . .
C1 C 0.30927(9) 0.9437(2) 0.59363(8) 0.0315(3) Uani 1 1 d . . . . .
H1 H 0.381184 0.929713 0.595638 0.038 Uiso 1 1 calc R . . . .
C2 C 0.26437(10) 1.1094(2) 0.55878(8) 0.0339(3) Uani 1 1 d . . . . .
H2 H 0.305849 1.207450 0.536950 0.041 Uiso 1 1 calc R . . . .
C3 C 0.15912(10) 1.13562(19) 0.55499(7) 0.0290(3) Uani 1 1 d . . . . .
C4 C 0.10078(9) 0.99024(19) 0.58811(8) 0.0307(3) Uani 1 1 d . . . . .
H4 H 0.028990 1.005914 0.586785 0.037 Uiso 1 1 calc R . . . .
C5 C 0.14527(9) 0.82274(19) 0.62306(7) 0.0289(3) Uani 1 1 d . . . . .
H5 H 0.103717 0.725242 0.645176 0.035 Uiso 1 1 calc R . . . .
C6 C 0.25075(9) 0.79607(18) 0.62605(7) 0.0255(3) Uani 1 1 d . . . . .
C7 C 0.30464(9) 0.61905(19) 0.66134(7) 0.0270(3) Uani 1 1 d . . . . .
C8 C 0.24554(8) 0.47044(18) 0.70295(7) 0.0259(3) Uani 1 1 d . . . . .
H8 H 0.173559 0.475013 0.693796 0.031 Uiso 1 1 calc R . . . .
C9 C 0.28420(8) 0.32935(18) 0.75256(7) 0.0248(2) Uani 1 1 d . . . . .
C10 C 0.21336(8) 0.18589(18) 0.78390(7) 0.0235(2) Uani 1 1 d . . . . .
C11 C 0.10060(8) 0.22628(19) 0.77876(8) 0.0283(3) Uani 1 1 d . . . . .
H11A H 0.085499 0.346852 0.809050 0.034 Uiso 1 1 calc R . . . .
H11B H 0.074387 0.244852 0.723089 0.034 Uiso 1 1 calc R . . . .
C12 C 0.13024(9) -0.07955(19) 0.83276(7) 0.0284(3) Uani 1 1 d . . . . .
C13 C 0.23022(8) 0.00619(18) 0.81682(7) 0.0241(2) Uani 1 1 d . . . . .
C14 C 0.32294(9) -0.11713(18) 0.83680(7) 0.0267(3) Uani 1 1 d . . . . .
H14A H 0.378382 -0.071559 0.804777 0.032 Uiso 1 1 calc R . . . .
H14B H 0.307650 -0.256721 0.822421 0.032 Uiso 1 1 calc R . . . .
C15 C 0.35966(9) -0.1073(2) 0.92426(8) 0.0327(3) Uani 1 1 d . . . . .
H15A H 0.377544 0.031338 0.938405 0.039 Uiso 1 1 calc R . . . .
H15B H 0.303743 -0.148982 0.956580 0.039 Uiso 1 1 calc R . . . .
C16 C 0.45160(10) -0.2390(2) 0.94332(9) 0.0408(3) Uani 1 1 d . . . . .
H16A H 0.507111 -0.198287 0.911403 0.061 Uiso 1 1 calc GR . . . .
H16B H 0.433403 -0.377181 0.931347 0.061 Uiso 1 1 calc GR . . . .
H16C H 0.473635 -0.226709 0.999524 0.061 Uiso 1 1 calc GR . . . .
C17 C 0.10973(11) 1.3161(2) 0.51705(9) 0.0395(3) Uani 1 1 d . . . . .
H17A H 0.090742 1.288674 0.461200 0.059 Uiso 1 1 calc GR . . . .
H17B H 0.157614 1.427423 0.521262 0.059 Uiso 1 1 calc GR . . . .
H17C H 0.048644 1.349885 0.543952 0.059 Uiso 1 1 calc GR . . . .
C18 C 0.39552(10) 0.3111(2) 0.77820(10) 0.0417(4) Uani 1 1 d . . . . .
H18A H 0.403251 0.259484 0.832301 0.063 Uiso 1 1 calc GR . . . .
H18B H 0.427826 0.441661 0.776347 0.063 Uiso 1 1 calc GR . . . .
H18C H 0.428027 0.220128 0.742663 0.063 Uiso 1 1 calc GR . . . .

loop_
_atom_site_aniso_label
_atom_site_aniso_U_11
_atom_site_aniso_U_22
_atom_site_aniso_U_33
_atom_site_aniso_U_23
_atom_site_aniso_U_13
_atom_site_aniso_U_12
O1 0.0242(4) 0.0421(6) 0.0547(6) 0.0083(5) 0.0108(4) 0.0040(4)
O2 0.0198(4) 0.0331(5) 0.0420(5) 0.0033(4) 0.0022(3) -0.0013(3)
O3 0.0328(5) 0.0344(5) 0.0536(6) 0.0087(5) 0.0011(4) -0.0072(4)
C1 0.0251(6) 0.0320(7) 0.0381(7) -0.0014(5) 0.0069(5) -0.0033(5)
C2 0.0336(7) 0.0294(7) 0.0394(7) 0.0027(5) 0.0086(5) -0.0070(5)
C3 0.0342(6) 0.0265(6) 0.0261(6) -0.0015(5) 0.0011(5) -0.0022(5)
C4 0.0247(6) 0.0315(7) 0.0358(7) 0.0017(5) 0.0023(5) -0.0003(5)
C5 0.0241(6) 0.0280(6) 0.0350(6) 0.0025(5) 0.0053(5) -0.0028(5)
C6 0.0249(6) 0.0259(6) 0.0260(6) -0.0045(5) 0.0040(4) -0.0020(5)
C7 0.0232(5) 0.0284(6) 0.0295(6) -0.0037(5) 0.0033(4) -0.0008(5)
C8 0.0201(5) 0.0264(6) 0.0310(6) -0.0030(5) 0.0010(4) 0.0001(5)
C9 0.0199(5) 0.0248(6) 0.0297(6) -0.0049(5) 0.0010(4) 0.0001(4)
C10 0.0190(5) 0.0260(6) 0.0251(5) -0.0055(5) -0.0010(4) 0.0007(4)
C11 0.0200(5) 0.0283(6) 0.0367(7) 0.0012(5) 0.0019(4) 0.0007(5)
C12 0.0237(6) 0.0300(7) 0.0312(6) -0.0022(5) -0.0008(4) -0.0011(5)
C13 0.0213(5) 0.0256(6) 0.0251(5) -0.0051(4) -0.0001(4) -0.0003(4)
C14 0.0234(5) 0.0251(6) 0.0315(6) -0.0026(5) 0.0004(4) 0.0030(5)
C15 0.0288(6) 0.0361(7) 0.0324(6) -0.0005(5) -0.0030(5) 0.0042(5)
C16 0.0282(6) 0.0492(9) 0.0443(8) 0.0111(7) -0.0023(5) 0.0054(6)
C17 0.0434(8) 0.0331(7) 0.0410(7) 0.0078(6) -0.0026(6) -0.0012(6)
C18 0.0202(6) 0.0431(8) 0.0608(9) 0.0147(7) -0.0040(6) -0.0036(6)

loop_
_atom_type_symbol
_atom_type_description
_atom_type_scat_dispersion_real
_atom_type_scat_dispersion_imag
_atom_type_scat_source
C C 0.0033 0.0016 'International Tables Vol C Tables 4.2.6.8 and 6.1.1.4'
H H 0.0000 0.0000 'International Tables Vol C Tables 4.2.6.8 and 6.1.1.4'
O O 0.0106 0.0060 'International Tables Vol C Tables 4.2.6.8 and 6.1.1.4'

loop_
_geom_angle_atom_site_label_1
_geom_angle_atom_site_label_2
_geom_angle_atom_site_label_3
_geom_angle
_geom_angle_site_symmetry_1
_geom_angle_site_symmetry_3
_geom_angle_publ_flag
C12 O2 C11 108.74(9) . . ?
C2 C1 H1 119.5 . . ?
C2 C1 C6 121.06(11) . . ?
C6 C1 H1 119.5 . . ?
C1 C2 H2 119.4 . . ?
C1 C2 C3 121.15(12) . . ?
C3 C2 H2 119.4 . . ?
C2 C3 C17 121.37(12) . . ?
C4 C3 C2 117.94(12) . . ?
C4 C3 C17 120.68(12) . . ?
C3 C4 H4 119.3 . . ?
C5 C4 C3 121.30(11) . . ?
C5 C4 H4 119.3 . . ?
C4 C5 H5 119.7 . . ?
C4 C5 C6 120.57(11) . . ?
C6 C5 H5 119.7 . . ?
C1 C6 C5 117.97(11) . . ?
C1 C6 C7 117.97(10) . . ?
C5 C6 C7 124.06(11) . . ?
O1 C7 C6 119.59(11) . . ?
O1 C7 C8 121.56(11) . . ?
C8 C7 C6 118.85(10) . . ?
C7 C8 H8 116.9 . . ?
C9 C8 C7 126.11(10) . . ?
C9 C8 H8 116.9 . . ?
C8 C9 C10 118.07(10) . . ?
C8 C9 C18 123.76(11) . . ?
C10 C9 C18 118.17(11) . . ?
C9 C10 C11 120.57(10) . . ?
C13 C10 C9 130.76(10) . . ?
C13 C10 C11 108.62(10) . . ?
O2 C11 C10 105.42(9) . . ?
O2 C11 H11A 110.7 . . ?
O2 C11 H11B 110.7 . . ?
C10 C11 H11A 110.7 . . ?
C10 C11 H11B 110.7 . . ?
H11A C11 H11B 108.8 . . ?
O2 C12 C13 109.36(10) . . ?
O3 C12 O2 121.32(11) . . ?
O3 C12 C13 129.32(12) . . ?
C10 C13 C12 107.77(10) . . ?
C10 C13 C14 134.60(11) . . ?
C12 C13 C14 117.60(11) . . ?
C13 C14 H14A 109.0 . . ?
C13 C14 H14B 109.0 . . ?
C13 C14 C15 113.07(10) . . ?
H14A C14 H14B 107.8 . . ?
C15 C14 H14A 109.0 . . ?
C15 C14 H14B 109.0 . . ?
C14 C15 H15A 109.2 . . ?
C14 C15 H15B 109.2 . . ?
H15A C15 H15B 107.9 . . ?
C16 C15 C14 111.91(11) . . ?
C16 C15 H15A 109.2 . . ?
C16 C15 H15B 109.2 . . ?
C15 C16 H16A 109.5 . . ?
C15 C16 H16B 109.5 . . ?
C15 C16 H16C 109.5 . . ?
H16A C16 H16B 109.5 . . ?
H16A C16 H16C 109.5 . . ?
H16B C16 H16C 109.5 . . ?
C3 C17 H17A 109.5 . . ?
C3 C17 H17B 109.5 . . ?
C3 C17 H17C 109.5 . . ?
H17A C17 H17B 109.5 . . ?
H17A C17 H17C 109.5 . . ?
H17B C17 H17C 109.5 . . ?
C9 C18 H18A 109.5 . . ?
C9 C18 H18B 109.5 . . ?
C9 C18 H18C 109.5 . . ?
H18A C18 H18B 109.5 . . ?
H18A C18 H18C 109.5 . . ?
H18B C18 H18C 109.5 . . ?

loop_
_geom_bond_atom_site_label_1
_geom_bond_atom_site_label_2
_geom_bond_distance
_geom_bond_site_symmetry_2
_geom_bond_publ_flag
O1 C7 1.2272(14) . ?
O2 C11 1.4406(15) . ?
O2 C12 1.3639(15) . ?
O3 C12 1.2039(16) . ?
C1 H1 0.9500 . ?
C1 C2 1.3778(19) . ?
C1 C6 1.3964(17) . ?
C2 H2 0.9500 . ?
C2 C3 1.3943(18) . ?
C3 C4 1.3894(17) . ?
C3 C17 1.5033(18) . ?
C4 H4 0.9500 . ?
C4 C5 1.3864(18) . ?
C5 H5 0.9500 . ?
C5 C6 1.3981(16) . ?
C6 C7 1.4924(17) . ?
C7 C8 1.4794(17) . ?
C8 H8 0.9500 . ?
C8 C9 1.3462(17) . ?
C9 C10 1.4702(16) . ?
C9 C18 1.5040(16) . ?
C10 C11 1.5062(15) . ?
C10 C13 1.3466(17) . ?
C11 H11A 0.9900 . ?
C11 H11B 0.9900 . ?
C12 C13 1.4808(16) . ?
C13 C14 1.4963(16) . ?
C14 H14A 0.9900 . ?
C14 H14B 0.9900 . ?
C14 C15 1.5285(17) . ?
C15 H15A 0.9900 . ?
C15 H15B 0.9900 . ?
C15 C16 1.5181(18) . ?
C16 H16A 0.9800 . ?
C16 H16B 0.9800 . ?
C16 H16C 0.9800 . ?
C17 H17A 0.9800 . ?
C17 H17B 0.9800 . ?
C17 H17C 0.9800 . ?
C18 H18A 0.9800 . ?
C18 H18B 0.9800 . ?
C18 H18C 0.9800 . ?
